data_4516788
loop_
_publ_author_name
'Roach, Jeremy J.'
'Sasano, Yusuke'
'Schmid, Cullen L.'
'Zaidi, Saheem'
'Katritch, Vsevolod'
'Stevens, Raymond C.'
'Bohn, Laura M.'
'Shenvi, Ryan A.'

_publ_section_title
;
 Dynamic Strategic Bond Analysis Yields a Ten-Step Synthesis of
 20-nor-Salvinorin A, a Potent \k-OR Agonist.
;
_journal_issue 12
_journal_name_full 'ACS central science'
_journal_page_first 1329
_journal_page_last 1336
_journal_paper_doi 10.1021/acscentsci.7b00488
_journal_volume 3
_journal_year 2017
_chemical_formula_moiety 'C22 H26 O8'
_chemical_formula_sum 'C22 H26 O8'
_chemical_formula_weight 418.43
_space_group_crystal_system monoclinic
_space_group_IT_number 15
_space_group_name_Hall '-C 2yc'
_space_group_name_H-M_alt 'C 1 2/c 1'
_atom_sites_solution_hydrogens geom
_atom_sites_solution_primary direct
_audit_creation_date 2017-06-01
_audit_creation_method
;
Olex2 1.2-beta
(compiled 2017.03.28 svn.r3405 for OlexSys, GUI svn.r5337)
;
_cell_angle_alpha 90
_cell_angle_beta 111.423(5)
_cell_angle_gamma 90
_cell_formula_units_Z 8
_cell_length_a 25.102(2)
_cell_length_b 6.0323(6)
_cell_length_c 28.707(3)
_cell_measurement_reflns_used 1751
_cell_measurement_temperature 100(2)
_cell_measurement_theta_max 24.544
_cell_measurement_theta_min 2.703
_cell_volume 4046.6(7)
_computing_cell_refinement 'SAINT v8.37A (Bruker, 2015)'
_computing_data_collection 'APEX2 v2014.11-0 (Bruker, 2014)'
_computing_data_reduction 'SAINT v8.37A (Bruker, 2015)'
_computing_molecular_graphics 'Olex2 (Dolomanov et al., 2009)'
_computing_publication_material 'Olex2 (Dolomanov et al., 2009)'
_computing_structure_refinement 'ShelXL (Sheldrick, 2015)'
_computing_structure_solution 'SHELXT (Sheldrick, 2015)'
_diffrn_ambient_temperature 100.0
_diffrn_detector 'Bruker APEX-II CCD'
_diffrn_detector_area_resol_mean 7.9
_diffrn_detector_type 'CCD Area Detector'
_diffrn_measured_fraction_theta_full 1.000
_diffrn_measured_fraction_theta_max 1.000
_diffrn_measurement_device 'Kappa Four-Circle Diffractometer'
_diffrn_measurement_device_type 'Bruker X8 APEX II'
_diffrn_measurement_method '\f and \w scans'
_diffrn_radiation_monochromator graphite
_diffrn_radiation_probe x-ray
_diffrn_radiation_type MoK\a
_diffrn_radiation_wavelength 0.71073
_diffrn_radiation_xray_symbol K-L~3~
_diffrn_reflns_av_R_equivalents 0.0924
_diffrn_reflns_av_unetI/netI 0.1018
_diffrn_reflns_Laue_measured_fraction_full 1.000
_diffrn_reflns_Laue_measured_fraction_max 1.000
_diffrn_reflns_limit_h_max 29
_diffrn_reflns_limit_h_min -27
_diffrn_reflns_limit_k_max 7
_diffrn_reflns_limit_k_min -6
_diffrn_reflns_limit_l_max 21
_diffrn_reflns_limit_l_min -34
_diffrn_reflns_number 12045
_diffrn_reflns_point_group_measured_fraction_full 1.000
_diffrn_reflns_point_group_measured_fraction_max 1.000
_diffrn_reflns_theta_full 24.994
_diffrn_reflns_theta_max 24.994
_diffrn_reflns_theta_min 1.743
_diffrn_source 'sealed tube'
_diffrn_source_type fine-focus
_diffrn_standards_number 0
_exptl_absorpt_coefficient_mu 0.105
_exptl_absorpt_correction_T_max 0.2590
_exptl_absorpt_correction_T_min 0.0901
_exptl_absorpt_correction_type multi-scan
_exptl_absorpt_process_details
'SADABS-2016/2 (Bruker,2016/2) was used for absorption correction. wR2(int) was 0.1622 before and 0.0852 after correction. The Ratio of minimum to maximum transmission is 0.3479. The \l/2 correction factor is Not present.'
_exptl_crystal_colour colourless
_exptl_crystal_colour_primary colourless
_exptl_crystal_density_diffrn 1.374
_exptl_crystal_description block
_exptl_crystal_F_000 1776
_exptl_crystal_size_max 0.4
_exptl_crystal_size_mid 0.23
_exptl_crystal_size_min 0.22
_refine_diff_density_max 0.260
_refine_diff_density_min -0.281
_refine_diff_density_rms 0.061
_refine_ls_extinction_method none
_refine_ls_goodness_of_fit_ref 1.014
_refine_ls_hydrogen_treatment constr
_refine_ls_matrix_type full
_refine_ls_number_parameters 274
_refine_ls_number_reflns 3560
_refine_ls_number_restraints 0
_refine_ls_restrained_S_all 1.014
_refine_ls_R_factor_all 0.0966
_refine_ls_R_factor_gt 0.0592
_refine_ls_shift/su_max 0.000
_refine_ls_shift/su_mean 0.000
_refine_ls_structure_factor_coef Fsqd
_refine_ls_weighting_details 'w=1/[\s^2^(Fo^2^)+(0.0595P)^2^] where P=(Fo^2^+2Fc^2^)/3'
_refine_ls_weighting_scheme calc
_refine_ls_wR_factor_gt 0.1322
_refine_ls_wR_factor_ref 0.1539
_reflns_Friedel_coverage 0.000
_reflns_number_gt 2350
_reflns_number_total 3560
_reflns_threshold_expression 'I > 2\s(I)'
_cod_data_source_file oc7b00488_si_005.cif
_cod_data_source_block shenvi114_0m_a
_cod_depositor_comments
;
The following automatic conversions were performed:

data item '_diffrn_radiation_probe' value 'X-ray' was changed to
'x-ray' in accordance with the
/home/saulius/struct/COD-crude-data/automatic-downloads/DataCite-retrospective/ACS/depositions/lib/dictionaries/cif_core.dic
dictionary named 'cif_core.dic' version 2.4.2 last updated on
2011-04-26.

Automatic conversion script
Id: cif_fix_values 6909 2019-04-08 15:41:33Z antanas 
;
_cod_database_code 4516788
_shelx_shelxl_version_number 2014/7
_shelx_space_group_comment
;
The symmetry employed for this shelxl refinement is uniquely defined
by the following loop, which should always be used as a source of
symmetry information in preference to the above space-group names.
They are only intended as comments.
;
_olex2_refinement_description
;
1. Fixed Uiso
 At 1.2 times of:
  All C(H) groups, All C(H,H) groups
 At 1.5 times of:
  All C(H,H,H) groups
2.a Ternary CH refined with riding coordinates:
 C13(H13), C8(H8), C7(H7), C18(H18), C16(H16), C5(H5)
2.b Secondary CH2 refined with riding coordinates:
 C17(H17A,H17B), C11(H11A,H11B), C10(H10A,H10B), C6(H6A,H6B)
2.c Aromatic/amide H refined with riding coordinates:
 C3(H3), C1(H1), C2(H2)
2.d Idealised Me refined as rotating group:
 C14(H14A,H14B,H14C), C22(H22A,H22B,H22C), C20(H20A,H20B,H20C)
;
_olex2_submission_special_instructions 'No special instructions were received'

loop_
_space_group_symop_operation_xyz
'x, y, z'
'-x, y, -z+1/2'
'x+1/2, y+1/2, z'
'-x+1/2, y+1/2, -z+1/2'
'-x, -y, -z'
'x, -y, z-1/2'
'-x+1/2, -y+1/2, -z'
'x+1/2, -y+1/2, z-1/2'

loop_
_atom_site_label
_atom_site_type_symbol
_atom_site_fract_x
_atom_site_fract_y
_atom_site_fract_z
_atom_site_U_iso_or_equiv
_atom_site_adp_type
_atom_site_occupancy
_atom_site_site_symmetry_order
_atom_site_calc_flag
_atom_site_refinement_flags_posn
O8 O 0.52894(7) 0.2140(3) 0.34328(7) 0.0211(5) Uani 1 1 d .
O5 O 0.63585(7) 1.0025(3) 0.45919(7) 0.0206(5) Uani 1 1 d .
O4 O 0.69786(7) 1.0406(3) 0.39999(7) 0.0216(5) Uani 1 1 d .
O7 O 0.49199(7) 0.5489(3) 0.31571(8) 0.0255(5) Uani 1 1 d .
O2 O 0.82714(7) 0.5925(3) 0.32167(7) 0.0253(5) Uani 1 1 d .
O6 O 0.72684(8) 0.9853(3) 0.51371(7) 0.0276(5) Uani 1 1 d .
O3 O 0.77997(8) 0.3437(3) 0.26652(8) 0.0284(5) Uani 1 1 d .
C13 C 0.68573(10) 0.6577(4) 0.37244(10) 0.0165(6) Uani 1 1 d .
H13 H 0.7009 0.5328 0.3966 0.020 Uiso 1 1 calc R
C21 C 0.53201(11) 0.4365(4) 0.34018(10) 0.0179(6) Uani 1 1 d .
C15 C 0.67942(10) 0.8558(5) 0.40227(10) 0.0172(6) Uani 1 1 d .
C8 C 0.73130(10) 0.4763(5) 0.31903(10) 0.0186(6) Uani 1 1 d .
H8 H 0.7408 0.3590 0.3454 0.022 Uiso 1 1 calc R
C12 C 0.62467(10) 0.5885(4) 0.33593(10) 0.0163(6) Uani 1 1 d .
C7 C 0.72767(10) 0.6931(4) 0.34555(10) 0.0177(6) Uani 1 1 d .
H7 H 0.7126 0.8128 0.3200 0.021 Uiso 1 1 calc R
C17 C 0.58708(11) 0.7105(5) 0.40439(10) 0.0196(6) Uani 1 1 d .
H17A H 0.5629 0.8299 0.3835 0.023 Uiso 1 1 calc R
H17B H 0.5684 0.6562 0.4272 0.023 Uiso 1 1 calc R
C19 C 0.68125(12) 1.0775(5) 0.49779(10) 0.0208(7) Uani 1 1 d .
C11 C 0.63008(11) 0.3857(4) 0.30579(10) 0.0181(6) Uani 1 1 d .
H11A H 0.6411 0.2562 0.3285 0.022 Uiso 1 1 calc R
H11B H 0.5921 0.3539 0.2799 0.022 Uiso 1 1 calc R
C18 C 0.59127(10) 0.5194(4) 0.37042(10) 0.0166(6) Uani 1 1 d .
H18 H 0.6128 0.3954 0.3924 0.020 Uiso 1 1 calc R
C16 C 0.64568(11) 0.8042(4) 0.43515(10) 0.0185(6) Uani 1 1 d .
H16 H 0.6672 0.6940 0.4613 0.022 Uiso 1 1 calc R
C10 C 0.67342(11) 0.4111(5) 0.28034(11) 0.0203(7) Uani 1 1 d .
H10A H 0.6770 0.2695 0.2643 0.024 Uiso 1 1 calc R
H10B H 0.6603 0.5263 0.2540 0.024 Uiso 1 1 calc R
C9 C 0.77947(11) 0.4701(5) 0.29887(11) 0.0214(7) Uani 1 1 d .
C14 C 0.59533(11) 0.7792(5) 0.30031(10) 0.0212(7) Uani 1 1 d .
H14A H 0.5905 0.9059 0.3198 0.032 Uiso 1 1 calc GR
H14B H 0.5578 0.7301 0.2772 0.032 Uiso 1 1 calc GR
H14C H 0.6190 0.8232 0.2813 0.032 Uiso 1 1 calc GR
C6 C 0.78730(11) 0.7548(5) 0.38055(11) 0.0244(7) Uani 1 1 d .
H6A H 0.7858 0.8920 0.3990 0.029 Uiso 1 1 calc R
H6B H 0.8033 0.6347 0.4052 0.029 Uiso 1 1 calc R
C22 C 0.47448(11) 0.1159(4) 0.31370(12) 0.0250(7) Uani 1 1 d .
H22A H 0.4687 0.1266 0.2781 0.038 Uiso 1 1 calc GR
H22B H 0.4437 0.1950 0.3200 0.038 Uiso 1 1 calc GR
H22C H 0.4742 -0.0403 0.3230 0.038 Uiso 1 1 calc GR
C5 C 0.82507(12) 0.7905(5) 0.35047(11) 0.0272(7) Uani 1 1 d .
H5 H 0.8092 0.9161 0.3267 0.033 Uiso 1 1 calc R
C20 C 0.66706(12) 1.2851(5) 0.51943(11) 0.0274(7) Uani 1 1 d .
H20A H 0.6317 1.3494 0.4956 0.041 Uiso 1 1 calc GR
H20B H 0.6984 1.3918 0.5260 0.041 Uiso 1 1 calc GR
H20C H 0.6617 1.2501 0.5508 0.041 Uiso 1 1 calc GR
O1 O 0.96550(13) 1.0346(9) 0.41935(14) 0.1033(15) Uani 1 1 d .
C4 C 0.88483(13) 0.8440(6) 0.38252(13) 0.0410(9) Uani 1 1 d .
C3 C 0.92346(14) 0.7130(9) 0.42140(14) 0.0677(14) Uani 1 1 d .
H3 H 0.9168 0.5678 0.4309 0.081 Uiso 1 1 calc R
C1 C 0.91261(15) 1.0367(8) 0.38279(16) 0.0651(13) Uani 1 1 d .
H1 H 0.8972 1.1567 0.3605 0.078 Uiso 1 1 calc R
C2 C 0.97107(19) 0.8343(13) 0.44201(19) 0.102(2) Uani 1 1 d .
H2 H 1.0042 0.7864 0.4689 0.123 Uiso 1 1 calc R

loop_
_atom_site_aniso_label
_atom_site_aniso_U_11
_atom_site_aniso_U_22
_atom_site_aniso_U_33
_atom_site_aniso_U_23
_atom_site_aniso_U_13
_atom_site_aniso_U_12
O8 0.0201(10) 0.0109(10) 0.0312(11) -0.0011(9) 0.0080(9) -0.0024(8)
O5 0.0214(10) 0.0154(11) 0.0270(11) -0.0071(9) 0.0112(9) -0.0015(8)
O4 0.0257(10) 0.0131(11) 0.0266(11) -0.0017(9) 0.0102(9) -0.0034(9)
O7 0.0213(10) 0.0139(11) 0.0370(12) 0.0021(10) 0.0057(9) 0.0012(9)
O2 0.0239(10) 0.0275(12) 0.0291(11) -0.0050(10) 0.0152(9) -0.0030(9)
O6 0.0275(11) 0.0243(12) 0.0281(11) -0.0021(10) 0.0066(9) 0.0019(10)
O3 0.0345(12) 0.0192(12) 0.0383(13) -0.0077(11) 0.0214(10) 0.0002(9)
C13 0.0203(14) 0.0113(15) 0.0199(14) 0.0053(13) 0.0097(12) 0.0003(12)
C21 0.0246(15) 0.0074(15) 0.0263(15) -0.0018(14) 0.0146(13) -0.0011(12)
C15 0.0157(14) 0.0151(16) 0.0206(15) 0.0022(13) 0.0064(12) -0.0017(12)
C8 0.0243(14) 0.0120(15) 0.0236(15) 0.0034(13) 0.0137(13) -0.0007(12)
C12 0.0203(14) 0.0094(14) 0.0218(15) 0.0011(13) 0.0108(12) -0.0021(11)
C7 0.0233(14) 0.0113(15) 0.0211(15) -0.0032(13) 0.0114(12) -0.0040(12)
C17 0.0210(14) 0.0148(15) 0.0264(15) -0.0013(14) 0.0129(13) -0.0012(12)
C19 0.0247(16) 0.0173(16) 0.0231(15) 0.0029(14) 0.0119(13) -0.0048(13)
C11 0.0222(14) 0.0107(15) 0.0238(15) 0.0026(13) 0.0114(12) -0.0018(12)
C18 0.0193(13) 0.0089(14) 0.0239(15) 0.0034(13) 0.0104(12) -0.0002(11)
C16 0.0256(15) 0.0097(15) 0.0242(15) -0.0040(13) 0.0140(13) 0.0001(12)
C10 0.0290(15) 0.0115(15) 0.0249(15) -0.0042(13) 0.0153(13) -0.0030(12)
C9 0.0276(16) 0.0132(16) 0.0256(16) 0.0033(14) 0.0124(14) 0.0013(13)
C14 0.0237(14) 0.0146(15) 0.0251(15) 0.0047(14) 0.0087(13) -0.0023(12)
C6 0.0272(15) 0.0258(18) 0.0250(16) -0.0063(15) 0.0151(13) -0.0085(13)
C22 0.0201(14) 0.0129(15) 0.0382(18) -0.0007(14) 0.0060(13) -0.0050(12)
C5 0.0336(17) 0.0236(18) 0.0318(17) -0.0113(15) 0.0207(15) -0.0095(14)
C20 0.0339(17) 0.0214(17) 0.0308(17) -0.0070(15) 0.0163(15) -0.0024(14)
O1 0.061(2) 0.193(4) 0.069(2) -0.058(3) 0.0393(19) -0.082(3)
C4 0.0301(18) 0.063(3) 0.038(2) -0.0236(19) 0.0218(16) -0.0208(18)
C3 0.0255(19) 0.128(4) 0.048(2) -0.012(3) 0.0113(18) -0.016(2)
C1 0.050(2) 0.098(4) 0.061(3) -0.041(3) 0.037(2) -0.047(2)
C2 0.037(3) 0.216(8) 0.053(3) -0.017(4) 0.014(2) -0.040(4)

loop_
_atom_type_symbol
_atom_type_description
_atom_type_scat_dispersion_real
_atom_type_scat_dispersion_imag
_atom_type_scat_source
C C 0.0033 0.0016 'International Tables Vol C Tables 4.2.6.8 and 6.1.1.4'
H H 0.0000 0.0000 'International Tables Vol C Tables 4.2.6.8 and 6.1.1.4'
O O 0.0106 0.0060 'International Tables Vol C Tables 4.2.6.8 and 6.1.1.4'

loop_
_geom_angle_atom_site_label_1
_geom_angle_atom_site_label_2
_geom_angle_atom_site_label_3
_geom_angle
C21 O8 C22 115.6(2)
C19 O5 C16 115.5(2)
C9 O2 C5 120.7(2)
C15 C13 H13 107.2
C15 C13 C12 108.1(2)
C15 C13 C7 114.2(2)
C12 C13 H13 107.2
C7 C13 H13 107.2
C7 C13 C12 112.7(2)
O8 C21 C18 111.1(2)
O7 C21 O8 122.9(2)
O7 C21 C18 126.0(2)
O4 C15 C13 124.9(2)
O4 C15 C16 122.1(2)
C13 C15 C16 112.9(2)
C7 C8 H8 105.6
C10 C8 H8 105.6
C10 C8 C7 111.6(2)
C9 C8 H8 105.6
C9 C8 C7 114.2(2)
C9 C8 C10 113.3(2)
C13 C12 C18 105.5(2)
C11 C12 C13 108.9(2)
C11 C12 C18 108.8(2)
C11 C12 C14 110.0(2)
C14 C12 C13 111.1(2)
C14 C12 C18 112.5(2)
C13 C7 C8 107.9(2)
C13 C7 H7 109.1
C8 C7 H7 109.1
C6 C7 C13 113.3(2)
C6 C7 C8 108.4(2)
C6 C7 H7 109.1
H17A C17 H17B 107.9
C18 C17 H17A 109.3
C18 C17 H17B 109.3
C16 C17 H17A 109.3
C16 C17 H17B 109.3
C16 C17 C18 111.8(2)
O5 C19 C20 111.4(2)
O6 C19 O5 124.0(3)
O6 C19 C20 124.5(3)
C12 C11 H11A 108.6
C12 C11 H11B 108.6
H11A C11 H11B 107.6
C10 C11 C12 114.6(2)
C10 C11 H11A 108.6
C10 C11 H11B 108.6
C21 C18 C12 111.5(2)
C21 C18 C17 109.4(2)
C21 C18 H18 107.9
C12 C18 H18 107.9
C17 C18 C12 112.1(2)
C17 C18 H18 107.9
O5 C16 C15 111.1(2)
O5 C16 C17 106.7(2)
O5 C16 H16 109.4
C15 C16 C17 110.9(2)
C15 C16 H16 109.4
C17 C16 H16 109.4
C8 C10 C11 109.5(2)
C8 C10 H10A 109.8
C8 C10 H10B 109.8
C11 C10 H10A 109.8
C11 C10 H10B 109.8
H10A C10 H10B 108.2
O2 C9 C8 119.2(2)
O3 C9 O2 117.5(2)
O3 C9 C8 122.9(3)
C12 C14 H14A 109.5
C12 C14 H14B 109.5
C12 C14 H14C 109.5
H14A C14 H14B 109.5
H14A C14 H14C 109.5
H14B C14 H14C 109.5
C7 C6 H6A 109.8
C7 C6 H6B 109.8
H6A C6 H6B 108.3
C5 C6 C7 109.3(2)
C5 C6 H6A 109.8
C5 C6 H6B 109.8
O8 C22 H22A 109.5
O8 C22 H22B 109.5
O8 C22 H22C 109.5
H22A C22 H22B 109.5
H22A C22 H22C 109.5
H22B C22 H22C 109.5
O2 C5 C6 111.4(2)
O2 C5 H5 108.7
O2 C5 C4 107.0(2)
C6 C5 H5 108.7
C4 C5 C6 112.3(3)
C4 C5 H5 108.7
C19 C20 H20A 109.5
C19 C20 H20B 109.5
C19 C20 H20C 109.5
H20A C20 H20B 109.5
H20A C20 H20C 109.5
H20B C20 H20C 109.5
C2 O1 C1 106.2(4)
C3 C4 C5 127.8(3)
C1 C4 C5 126.4(4)
C1 C4 C3 105.7(3)
C4 C3 H3 126.7
C2 C3 C4 106.6(5)
C2 C3 H3 126.7
O1 C1 H1 124.7
C4 C1 O1 110.6(5)
C4 C1 H1 124.7
O1 C2 H2 124.6
C3 C2 O1 110.8(5)
C3 C2 H2 124.6

loop_
_geom_bond_atom_site_label_1
_geom_bond_atom_site_label_2
_geom_bond_distance
O8 C21 1.349(3)
O8 C22 1.447(3)
O5 C19 1.345(3)
O5 C16 1.446(3)
O4 C15 1.218(3)
O7 C21 1.203(3)
O2 C9 1.354(3)
O2 C5 1.464(3)
O6 C19 1.203(3)
O3 C9 1.205(3)
C13 H13 1.0000
C13 C15 1.511(4)
C13 C12 1.565(3)
C13 C7 1.531(3)
C21 C18 1.508(4)
C15 C16 1.513(4)
C8 H8 1.0000
C8 C7 1.533(4)
C8 C10 1.523(4)
C8 C9 1.520(4)
C12 C11 1.533(4)
C12 C18 1.570(4)
C12 C14 1.536(4)
C7 H7 1.0000
C7 C6 1.513(4)
C17 H17A 0.9900
C17 H17B 0.9900
C17 C18 1.538(4)
C17 C16 1.521(3)
C19 C20 1.498(4)
C11 H11A 0.9900
C11 H11B 0.9900
C11 C10 1.524(4)
C18 H18 1.0000
C16 H16 1.0000
C10 H10A 0.9900
C10 H10B 0.9900
C14 H14A 0.9800
C14 H14B 0.9800
C14 H14C 0.9800
C6 H6A 0.9900
C6 H6B 0.9900
C6 C5 1.513(4)
C22 H22A 0.9800
C22 H22B 0.9800
C22 H22C 0.9800
C5 H5 1.0000
C5 C4 1.481(4)
C20 H20A 0.9800
C20 H20B 0.9800
C20 H20C 0.9800
O1 C1 1.359(5)
O1 C2 1.355(7)
C4 C3 1.421(5)
C4 C1 1.354(5)
C3 H3 0.9500
C3 C2 1.341(6)
C1 H1 0.9500
C2 H2 0.9500
